data_4000648
_journal_name_full 'Chemistry of Materials'
_journal_paper_doi 10.1021/cm051563i
_journal_year 2005
_chemical_formula_sum 'C34 H38 S4'
_chemical_formula_weight 574.88
_space_group_IT_number 14
_symmetry_cell_setting monoclinic
_symmetry_space_group_name_Hall '-P 2ybc'
_symmetry_space_group_name_H-M 'P 1 21/c 1'
_cell_angle_alpha 90.00
_cell_angle_beta 94.192(7)
_cell_angle_gamma 90.00
_cell_formula_units_Z 2
_cell_length_a 20.705(6)
_cell_length_b 8.9432(7)
_cell_length_c 8.15390(10)
_cell_measurement_temperature 120(2)
_cell_volume 1505.8(4)
_diffrn_ambient_temperature 120(2)
_exptl_crystal_density_diffrn 1.268
_cod_original_sg_symbol_H-M 'P 21/c'
_cod_database_code 4000648

loop_
_symmetry_equiv_pos_as_xyz
'x, y, z'
'-x, y+1/2, -z+1/2'
'-x, -y, -z'
'x, -y-1/2, z-1/2'

loop_
_atom_site_label
_atom_site_type_symbol
_atom_site_fract_x
_atom_site_fract_y
_atom_site_fract_z
_atom_site_U_iso_or_equiv
_atom_site_adp_type
_atom_site_occupancy
_atom_site_symmetry_multiplicity
_atom_site_calc_flag
_atom_site_refinement_flags
_atom_site_disorder_assembly
_atom_site_disorder_group
C1 C 0.33208(17) 0.5119(4) -0.0318(4) 0.0194(9) Uani 1 1 d DU . .
C2 C 0.30648(17) 0.6053(4) 0.0808(4) 0.0184(9) Uani 1 1 d DU A .
C3 C 0.34819(17) 0.6190(4) 0.2254(4) 0.0210(9) Uani 1 1 d DU . .
H3 H 0.3377 0.6792 0.3158 0.025 Uiso 1 1 calc R A .
C4 C 0.40444(17) 0.5398(4) 0.2258(4) 0.0198(9) Uani 1 1 d DU A .
S1 S 0.40783(5) 0.44321(12) 0.04259(12) 0.0216(3) Uani 1 1 d D A .
C5 C 0.3065(4) 0.463(4) -0.1983(12) 0.0207(16) Uani 0.781(4) 1 d PDU A 1
C6 C 0.3401(6) 0.425(2) -0.3291(18) 0.029(3) Uani 0.781(4) 1 d PDU A 1
H6 H 0.3859 0.4298 -0.3286 0.035 Uiso 0.781(4) 1 calc PR A 1
C7 C 0.2992(3) 0.3787(19) -0.4663(12) 0.0271(15) Uani 0.781(4) 1 d PDU A 1
H7 H 0.3148 0.3546 -0.5698 0.033 Uiso 0.781(4) 1 calc PR A 1
C8 C 0.2352(4) 0.3713(12) -0.4366(8) 0.0230(17) Uani 0.781(4) 1 d PDU A 1
H8 H 0.2015 0.3399 -0.5143 0.028 Uiso 0.781(4) 1 calc PR A 1
S2 S 0.22414(9) 0.4275(3) -0.2371(3) 0.0238(5) Uani 0.781(4) 1 d PDU A 1
C25 C 0.3026(14) 0.462(14) -0.182(5) 0.022(4) Uani 0.219(4) 1 d PDU A 2
C26 C 0.2384(12) 0.449(5) -0.233(4) 0.019(4) Uani 0.219(4) 1 d PDU A 2
H26 H 0.2039 0.4769 -0.1687 0.023 Uiso 0.219(4) 1 calc PR A 2
C27 C 0.2300(11) 0.390(5) -0.394(3) 0.022(4) Uani 0.219(4) 1 d PDU A 2
H27 H 0.1888 0.3609 -0.4425 0.026 Uiso 0.219(4) 1 calc PR A 2
C28 C 0.2855(11) 0.376(7) -0.473(4) 0.025(4) Uani 0.219(4) 1 d PDU A 2
H28 H 0.2879 0.3394 -0.5820 0.030 Uiso 0.219(4) 1 calc PR A 2
S22 S 0.3507(6) 0.438(2) -0.3463(19) 0.028(2) Uani 0.219(4) 1 d PDU A 2
C9 C 0.45468(17) 0.5203(4) 0.3613(4) 0.0191(9) Uani 1 1 d U . .
C10 C 0.49111(17) 0.3892(4) 0.3818(4) 0.0211(9) Uani 1 1 d U . .
H10 H 0.4855 0.3119 0.3021 0.025 Uiso 1 1 calc R . .
C11 C 0.46468(18) 0.6303(5) 0.4836(4) 0.0224(9) Uani 1 1 d U . .
H11 H 0.4405 0.7206 0.4739 0.027 Uiso 1 1 calc R . .
C12 C 0.24099(17) 0.6808(4) 0.0592(4) 0.0224(9) Uani 1 1 d U . .
H12A H 0.2280 0.6891 -0.0597 0.027 Uiso 1 1 calc R A .
H12B H 0.2448 0.7834 0.1045 0.027 Uiso 1 1 calc R . .
C13 C 0.18745(18) 0.5969(4) 0.1442(5) 0.0236(10) Uani 1 1 d U A .
H13A H 0.1810 0.4970 0.0934 0.028 Uiso 1 1 calc R . .
H13B H 0.2014 0.5824 0.2618 0.028 Uiso 1 1 calc R . .
C14 C 0.12301(18) 0.6825(5) 0.1301(5) 0.0291(10) Uani 1 1 d U . .
H14A H 0.1113 0.7037 0.0125 0.035 Uiso 1 1 calc R A .
H14B H 0.1293 0.7796 0.1872 0.035 Uiso 1 1 calc R . .
C15 C 0.06637(18) 0.6002(5) 0.2016(5) 0.0299(11) Uani 1 1 d U A .
H15A H 0.0794 0.5687 0.3156 0.036 Uiso 1 1 calc R . .
H15B H 0.0560 0.5092 0.1358 0.036 Uiso 1 1 calc R . .
C16 C 0.00580(18) 0.6995(5) 0.2015(5) 0.0356(11) Uani 1 1 d U . .
H16A H -0.0049 0.7367 0.0884 0.043 Uiso 1 1 calc R A .
H16B H 0.0159 0.7874 0.2727 0.043 Uiso 1 1 calc R . .
C17 C -0.0541(2) 0.6205(6) 0.2614(6) 0.0484(14) Uani 1 1 d U A .
H17A H -0.0682 0.5419 0.1832 0.073 Uiso 1 1 calc R . .
H17B H -0.0890 0.6934 0.2696 0.073 Uiso 1 1 calc R . .
H17C H -0.0431 0.5760 0.3697 0.073 Uiso 1 1 calc R . .

loop_
_atom_site_aniso_label
_atom_site_aniso_U_11
_atom_site_aniso_U_22
_atom_site_aniso_U_33
_atom_site_aniso_U_23
_atom_site_aniso_U_13
_atom_site_aniso_U_12
C1 0.015(2) 0.018(2) 0.025(2) -0.0019(18) -0.0017(15) 0.0003(16)
C2 0.022(2) 0.016(2) 0.0173(19) 0.0061(17) 0.0022(16) 0.0015(16)
C3 0.019(2) 0.024(2) 0.020(2) -0.0022(18) 0.0033(16) -0.0006(18)
C4 0.0157(19) 0.017(2) 0.027(2) 0.0043(18) 0.0018(17) -0.0021(17)
S1 0.0179(5) 0.0218(6) 0.0243(5) -0.0021(5) -0.0025(4) 0.0026(5)
C5 0.023(3) 0.020(3) 0.019(3) 0.005(4) 0.000(2) 0.001(3)
C6 0.031(5) 0.027(5) 0.029(5) 0.004(4) -0.001(4) -0.011(4)
C7 0.029(3) 0.022(3) 0.031(3) 0.000(3) 0.003(3) 0.000(4)
C8 0.032(3) 0.020(4) 0.016(4) -0.004(3) -0.002(3) 0.000(3)
S2 0.0182(9) 0.0254(12) 0.0269(9) -0.0015(8) -0.0049(7) -0.0049(8)
C25 0.023(6) 0.020(6) 0.023(6) 0.003(7) 0.008(6) 0.000(6)
C26 0.025(7) 0.022(7) 0.010(7) -0.004(7) 0.001(7) -0.001(7)
C27 0.022(6) 0.017(6) 0.025(7) -0.003(6) -0.004(6) -0.004(6)
C28 0.031(7) 0.019(7) 0.024(7) -0.005(6) -0.006(7) -0.007(8)
S22 0.028(4) 0.026(5) 0.032(4) -0.004(4) 0.006(3) -0.002(3)
C9 0.0166(19) 0.021(2) 0.021(2) 0.0063(18) 0.0032(15) 0.0006(16)
C10 0.021(2) 0.021(2) 0.021(2) 0.0012(18) 0.0002(16) -0.0004(17)
C11 0.020(2) 0.018(2) 0.029(2) 0.0008(19) 0.0012(17) 0.0041(17)
C12 0.023(2) 0.020(2) 0.023(2) 0.0009(18) -0.0016(16) -0.0003(17)
C13 0.017(2) 0.023(3) 0.030(2) 0.0015(18) 0.0020(16) 0.0037(18)
C14 0.020(2) 0.035(3) 0.033(2) 0.004(2) 0.0007(17) 0.0006(19)
C15 0.020(2) 0.034(3) 0.036(2) -0.001(2) 0.0020(17) 0.0013(19)
C16 0.023(2) 0.037(3) 0.048(3) 0.003(2) 0.0088(19) 0.001(2)
C17 0.027(3) 0.051(4) 0.068(3) -0.016(3) 0.008(2) -0.004(2)

loop_
_geom_bond_atom_site_label_1
_geom_bond_atom_site_label_2
_geom_bond_distance
_geom_bond_site_symmetry_2
_geom_bond_publ_flag
C1 C2 1.376(5) . ?
C1 C25 1.40(2) . ?
C1 C5 1.488(8) . ?
C1 S1 1.751(4) . ?
C2 C3 1.415(5) . ?
C2 C12 1.514(5) . ?
C3 C4 1.363(5) . ?
C3 H3 0.9500 . ?
C4 C9 1.472(5) . ?
C4 S1 1.731(4) . ?
C5 C6 1.357(12) . ?
C5 S2 1.740(8) . ?
C6 C7 1.416(12) . ?
C6 H6 0.9500 . ?
C7 C8 1.367(7) . ?
C7 H7 0.9500 . ?
C8 S2 1.733(6) . ?
C8 H8 0.9500 . ?
C25 C26 1.370(18) . ?
C25 S22 1.742(17) . ?
C26 C27 1.412(17) . ?
C26 H26 0.9500 . ?
C27 C28 1.367(15) . ?
C27 H27 0.9500 . ?
C28 S22 1.730(16) . ?
C28 H28 0.9500 . ?
C9 C10 1.398(5) . ?
C9 C11 1.406(5) . ?
C10 C11 1.387(5) 3_666 ?
C10 H10 0.9500 . ?
C11 C10 1.387(5) 3_666 ?
C11 H11 0.9500 . ?
C12 C13 1.544(5) . ?
C12 H12A 0.9900 . ?
C12 H12B 0.9900 . ?
C13 C14 1.535(5) . ?
C13 H13A 0.9900 . ?
C13 H13B 0.9900 . ?
C14 C15 1.535(5) . ?
C14 H14A 0.9900 . ?
C14 H14B 0.9900 . ?
C15 C16 1.537(5) . ?
C15 H15A 0.9900 . ?
C15 H15B 0.9900 . ?
C16 C17 1.537(5) . ?
C16 H16A 0.9900 . ?
C16 H16B 0.9900 . ?
C17 H17A 0.9800 . ?
C17 H17B 0.9800 . ?
C17 H17C 0.9800 . ?
